data_2232429
loop_
_publ_author_name
'Reisi, Mohammad Reza'
'Khaledi, Hamid'
'Mohd Ali, Hapipah'

_publ_section_title
;
 2-{[2-(Piperazin-4-ium-1-yl)ethyliminio]methyl}phenolate 0.06-chloride
 0.94-perchlorate
;
_journal_coeditor_code PV2459
_journal_issue 11
_journal_name_full 'Acta Crystallographica Section E'
_journal_page_first o2986
_journal_paper_doi 10.1107/S1600536811042255
_journal_volume 67
_journal_year 2011
_chemical_formula_iupac 'C13 H20 N3 O +, 0.94Cl O4 -, 0.06Cl -'
_chemical_formula_moiety 'C13 H20 N3 O +, 0.94(Cl O4 -), 0.06(Cl -)'
_chemical_formula_sum 'C13 H20 Cl N3 O4.75'
_chemical_formula_weight 329.74
_chemical_name_systematic
;
2-{[2-(Piperazin-4-ium-1-yl)ethyliminio]methyl}phenolate
0.06-chloride 0.94-perchlorate
;
_space_group_IT_number 14
_symmetry_cell_setting monoclinic
_symmetry_space_group_name_Hall '-P 2ybc'
_symmetry_space_group_name_H-M 'P 1 21/c 1'
_atom_sites_solution_hydrogens geom
_atom_sites_solution_primary direct
_atom_sites_solution_secondary difmap
_audit_creation_method SHELXL-97
_cell_angle_alpha 90.00
_cell_angle_beta 90.5970(10)
_cell_angle_gamma 90.00
_cell_formula_units_Z 4
_cell_length_a 11.2322(2)
_cell_length_b 6.52400(10)
_cell_length_c 21.0087(4)
_cell_measurement_reflns_used 3417
_cell_measurement_temperature 100(2)
_cell_measurement_theta_max 29.03
_cell_measurement_theta_min 2.67
_cell_volume 1539.41(5)
_computing_cell_refinement 'SAINT (Bruker, 2007)'
_computing_data_collection 'APEX2 (Bruker, 2007)'
_computing_data_reduction 'SAINT (Bruker, 2007)'
_computing_molecular_graphics 'X-SEED (Barbour, 2001)'
_computing_publication_material
;
'SHELXL97 (Sheldrick, 2008) and publCIF (Westrip, 2010)'
;
_computing_structure_refinement 'SHELXL97 (Sheldrick, 2008)'
_computing_structure_solution 'SHELXS97 (Sheldrick, 2008)'
_diffrn_ambient_temperature 100(2)
_diffrn_measured_fraction_theta_full 1.000
_diffrn_measured_fraction_theta_max 1.000
_diffrn_measurement_device_type 'Bruker APEXII CCD'
_diffrn_measurement_method '\f and \w'
_diffrn_radiation_monochromator graphite
_diffrn_radiation_source 'fine-focus sealed tube'
_diffrn_radiation_type MoK\a
_diffrn_radiation_wavelength 0.71073
_diffrn_reflns_av_R_equivalents 0.0311
_diffrn_reflns_av_sigmaI/netI 0.0265
_diffrn_reflns_limit_h_max 13
_diffrn_reflns_limit_h_min -13
_diffrn_reflns_limit_k_max 7
_diffrn_reflns_limit_k_min -7
_diffrn_reflns_limit_l_max 25
_diffrn_reflns_limit_l_min -24
_diffrn_reflns_number 11909
_diffrn_reflns_theta_full 25.49
_diffrn_reflns_theta_max 25.49
_diffrn_reflns_theta_min 1.81
_exptl_absorpt_coefficient_mu 0.274
_exptl_absorpt_correction_T_max 0.9524
_exptl_absorpt_correction_T_min 0.9273
_exptl_absorpt_correction_type multi-scan
_exptl_absorpt_process_details '(SADABS; Sheldrick, 1996)'
_exptl_crystal_colour Brown
_exptl_crystal_density_diffrn 1.423
_exptl_crystal_density_method 'not measured'
_exptl_crystal_description Block
_exptl_crystal_F_000 696
_exptl_crystal_size_max 0.28
_exptl_crystal_size_mid 0.22
_exptl_crystal_size_min 0.18
_refine_diff_density_max 0.577
_refine_diff_density_min -0.273
_refine_ls_extinction_method none
_refine_ls_goodness_of_fit_ref 1.042
_refine_ls_hydrogen_treatment mixed
_refine_ls_matrix_type full
_refine_ls_number_parameters 213
_refine_ls_number_reflns 2860
_refine_ls_number_restraints 6
_refine_ls_restrained_S_all 1.060
_refine_ls_R_factor_all 0.0543
_refine_ls_R_factor_gt 0.0452
_refine_ls_shift/su_max 0.001
_refine_ls_shift/su_mean 0.000
_refine_ls_structure_factor_coef Fsqd
_refine_ls_weighting_details 'calc w=1/[\s^2^(Fo^2^)+(0.0613P)^2^+1.4958P] where P=(Fo^2^+2Fc^2^)/3'
_refine_ls_weighting_scheme calc
_refine_ls_wR_factor_gt 0.1207
_refine_ls_wR_factor_ref 0.1271
_reflns_number_gt 2393
_reflns_number_total 2860
_reflns_threshold_expression I>2sigma(I)
_cod_data_source_file pv2459.cif
_cod_data_source_block I
_cod_original_sg_symbol_H-M 'P 21/c'
_cod_database_code 2232429
_cod_database_fobs_code 2232429

loop_
_symmetry_equiv_pos_as_xyz
'x, y, z'
'-x, y+1/2, -z+1/2'
'-x, -y, -z'
'x, -y-1/2, z-1/2'

loop_
_atom_site_type_symbol
_atom_site_label
_atom_site_fract_x
_atom_site_fract_y
_atom_site_fract_z
_atom_site_U_iso_or_equiv
_atom_site_adp_type
_atom_site_calc_flag
_atom_site_refinement_flags
_atom_site_occupancy
_atom_site_symmetry_multiplicity
_atom_site_disorder_assembly
_atom_site_disorder_group
O O1 0.92876(14) 0.3289(3) 0.88619(8) 0.0288(4) Uani d . 1 1 . .
N N1 0.72796(16) 0.1530(3) 0.85235(9) 0.0241(4) Uani d . 1 1 . .
H H1 0.793(2) 0.153(4) 0.8761(12) 0.029 Uiso d . 1 1 . .
N N2 0.72451(16) -0.0667(3) 0.97192(9) 0.0227(4) Uani d . 1 1 . .
N N3 0.85668(19) -0.2651(3) 1.07210(10) 0.0279(5) Uani d . 1 1 . .
H H3A 0.802(3) -0.323(4) 1.0941(13) 0.033 Uiso d . 1 1 . .
H H3B 0.934(2) -0.290(4) 1.0894(12) 0.033 Uiso d . 1 1 . .
C C1 0.90467(19) 0.4724(4) 0.84465(10) 0.0232(5) Uani d . 1 1 . .
C C2 0.9791(2) 0.6457(4) 0.83660(11) 0.0258(5) Uani d . 1 1 . .
H H2 1.0491 0.6584 0.8620 0.031 Uiso calc R 1 1 . .
C C3 0.9523(2) 0.7957(4) 0.79292(11) 0.0265(5) Uani d . 1 1 . .
H H3 1.0041 0.9099 0.7888 0.032 Uiso calc R 1 1 . .
C C4 0.8498(2) 0.7835(4) 0.75421(11) 0.0285(5) Uani d . 1 1 . .
H H4 0.8325 0.8877 0.7239 0.034 Uiso calc R 1 1 . .
C C5 0.7754(2) 0.6190(4) 0.76094(11) 0.0258(5) Uani d . 1 1 . .
H H5 0.7057 0.6100 0.7351 0.031 Uiso calc R 1 1 . .
C C6 0.80000(19) 0.4627(3) 0.80549(10) 0.0224(5) Uani d . 1 1 . .
C C7 0.71557(19) 0.3007(4) 0.81201(10) 0.0233(5) Uani d . 1 1 . .
H H7 0.6468 0.3017 0.7853 0.028 Uiso calc R 1 1 . .
C C8 0.6394(2) -0.0046(4) 0.86529(11) 0.0267(5) Uani d . 1 1 . .
H H8A 0.6691 -0.1401 0.8514 0.032 Uiso calc R 1 1 . .
H H8B 0.5648 0.0255 0.8416 0.032 Uiso calc R 1 1 . .
C C9 0.61617(19) -0.0068(4) 0.93633(11) 0.0253(5) Uani d . 1 1 . .
H H9A 0.5904 0.1311 0.9502 0.030 Uiso calc R 1 1 . .
H H9B 0.5513 -0.1047 0.9456 0.030 Uiso calc R 1 1 . .
C C10 0.7358(2) -0.2908(4) 0.97354(12) 0.0279(5) Uani d . 1 1 . .
H H10A 0.7346 -0.3456 0.9296 0.034 Uiso calc R 1 1 . .
H H10B 0.6678 -0.3507 0.9967 0.034 Uiso calc R 1 1 . .
C C11 0.8518(2) -0.3499(4) 1.00654(12) 0.0317(6) Uani d . 1 1 . .
H H11A 0.8584 -0.5011 1.0083 0.038 Uiso calc R 1 1 . .
H H11B 0.9197 -0.2968 0.9818 0.038 Uiso calc R 1 1 . .
C C12 0.8353(2) -0.0404(4) 1.07244(12) 0.0284(5) Uani d . 1 1 . .
H H12A 0.9028 0.0304 1.0520 0.034 Uiso calc R 1 1 . .
H H12B 0.8303 0.0085 1.1169 0.034 Uiso calc R 1 1 . .
C C13 0.7209(2) 0.0115(4) 1.03721(11) 0.0274(5) Uani d . 1 1 . .
H H13A 0.6525 -0.0499 1.0597 0.033 Uiso calc R 1 1 . .
H H13B 0.7099 0.1620 1.0365 0.033 Uiso calc R 1 1 . .
Cl Cl1 0.40865(5) 0.51801(10) 0.85512(4) 0.0300(2) Uani d P 0.937(3) 1 A 1
O O2 0.4847(3) 0.5543(5) 0.90856(15) 0.0754(9) Uani d P 0.937(3) 1 A 1
O O3 0.4569(2) 0.6021(6) 0.79982(15) 0.0915(11) Uani d PU 0.937(3) 1 A 1
O O4 0.29220(18) 0.5955(4) 0.86711(11) 0.0508(6) Uani d P 0.937(3) 1 A 1
O O5 0.3970(2) 0.3003(3) 0.84855(11) 0.0556(7) Uani d P 0.937(3) 1 A 1
Cl Cl2 0.4427(11) 0.4812(19) 0.8918(7) 0.035(4) Uiso d P 0.063(3) 1 A 2

loop_
_atom_site_aniso_label
_atom_site_aniso_U_11
_atom_site_aniso_U_22
_atom_site_aniso_U_33
_atom_site_aniso_U_12
_atom_site_aniso_U_13
_atom_site_aniso_U_23
O1 0.0230(8) 0.0290(9) 0.0341(9) -0.0034(7) -0.0090(7) 0.0078(7)
N1 0.0182(9) 0.0287(11) 0.0252(10) -0.0029(8) -0.0033(8) 0.0015(8)
N2 0.0191(9) 0.0236(10) 0.0254(10) 0.0013(8) -0.0021(7) -0.0009(8)
N3 0.0203(10) 0.0295(11) 0.0337(11) -0.0054(8) -0.0065(8) 0.0061(9)
C1 0.0221(11) 0.0261(12) 0.0214(11) 0.0016(9) 0.0008(9) -0.0008(9)
C2 0.0220(11) 0.0283(12) 0.0272(12) -0.0016(9) -0.0020(9) -0.0022(10)
C3 0.0262(12) 0.0237(12) 0.0298(12) -0.0021(9) 0.0064(9) -0.0006(10)
C4 0.0308(12) 0.0282(13) 0.0266(12) 0.0055(10) 0.0044(10) 0.0048(10)
C5 0.0215(11) 0.0314(13) 0.0244(12) 0.0042(9) -0.0012(9) 0.0009(10)
C6 0.0205(11) 0.0247(12) 0.0222(11) 0.0018(9) 0.0008(9) -0.0022(9)
C7 0.0184(10) 0.0292(12) 0.0223(11) 0.0021(9) -0.0021(8) -0.0012(9)
C8 0.0220(11) 0.0292(13) 0.0289(12) -0.0053(9) -0.0034(9) 0.0027(10)
C9 0.0187(11) 0.0267(12) 0.0305(13) 0.0009(9) 0.0003(9) 0.0025(10)
C10 0.0253(12) 0.0249(12) 0.0334(13) 0.0015(9) -0.0079(10) -0.0040(10)
C11 0.0291(12) 0.0253(13) 0.0406(14) 0.0053(10) -0.0108(11) -0.0044(11)
C12 0.0259(12) 0.0278(13) 0.0315(13) -0.0027(10) -0.0035(10) -0.0037(10)
C13 0.0260(12) 0.0270(12) 0.0293(13) 0.0024(9) -0.0014(10) -0.0039(10)
Cl1 0.0209(3) 0.0334(4) 0.0357(5) -0.0080(2) -0.0022(3) -0.0010(3)
O2 0.0628(17) 0.0668(17) 0.095(2) -0.0180(14) -0.0517(16) -0.0201(16)
O3 0.0471(15) 0.134(3) 0.094(2) 0.0135(16) 0.0184(14) 0.080(2)
O4 0.0304(11) 0.0582(14) 0.0639(15) 0.0050(10) 0.0055(10) -0.0243(12)
O5 0.0702(16) 0.0310(12) 0.0651(15) -0.0043(11) -0.0238(12) -0.0091(10)

loop_
_atom_type_symbol
_atom_type_description
_atom_type_scat_dispersion_real
_atom_type_scat_dispersion_imag
_atom_type_scat_source
C C 0.0033 0.0016 'International Tables Vol C Tables 4.2.6.8 and 6.1.1.4'
H H 0.0000 0.0000 'International Tables Vol C Tables 4.2.6.8 and 6.1.1.4'
N N 0.0061 0.0033 'International Tables Vol C Tables 4.2.6.8 and 6.1.1.4'
O O 0.0106 0.0060 'International Tables Vol C Tables 4.2.6.8 and 6.1.1.4'
Cl Cl 0.1484 0.1585 'International Tables Vol C Tables 4.2.6.8 and 6.1.1.4'

loop_
_geom_angle_atom_site_label_1
_geom_angle_atom_site_label_2
_geom_angle_atom_site_label_3
_geom_angle
C7 N1 C8 125.5(2)
C7 N1 H1 117.1(17)
C8 N1 H1 117.3(17)
C13 N2 C10 109.16(18)
C13 N2 C9 110.63(17)
C10 N2 C9 110.26(17)
C11 N3 C12 111.59(19)
C11 N3 H3A 108.3(19)
C12 N3 H3A 108.3(18)
C11 N3 H3B 108.3(16)
C12 N3 H3B 108.3(16)
H3A N3 H3B 112(2)
O1 C1 C2 122.2(2)
O1 C1 C6 121.1(2)
C2 C1 C6 116.7(2)
C3 C2 C1 121.5(2)
C3 C2 H2 119.2
C1 C2 H2 119.2
C2 C3 C4 121.3(2)
C2 C3 H3 119.3
C4 C3 H3 119.3
C5 C4 C3 118.8(2)
C5 C4 H4 120.6
C3 C4 H4 120.6
C4 C5 C6 121.3(2)
C4 C5 H5 119.3
C6 C5 H5 119.3
C5 C6 C7 118.2(2)
C5 C6 C1 120.3(2)
C7 C6 C1 121.4(2)
N1 C7 C6 123.3(2)
N1 C7 H7 118.4
C6 C7 H7 118.4
N1 C8 C9 108.35(19)
N1 C8 H8A 110.0
C9 C8 H8A 110.0
N1 C8 H8B 110.0
C9 C8 H8B 110.0
H8A C8 H8B 108.4
N2 C9 C8 110.59(18)
N2 C9 H9A 109.5
C8 C9 H9A 109.5
N2 C9 H9B 109.5
C8 C9 H9B 109.5
H9A C9 H9B 108.1
N2 C10 C11 109.68(19)
N2 C10 H10A 109.7
C11 C10 H10A 109.7
N2 C10 H10B 109.7
C11 C10 H10B 109.7
H10A C10 H10B 108.2
N3 C11 C10 110.6(2)
N3 C11 H11A 109.5
C10 C11 H11A 109.5
N3 C11 H11B 109.5
C10 C11 H11B 109.5
H11A C11 H11B 108.1
N3 C12 C13 110.77(19)
N3 C12 H12A 109.5
C13 C12 H12A 109.5
N3 C12 H12B 109.5
C13 C12 H12B 109.5
H12A C12 H12B 108.1
N2 C13 C12 110.40(19)
N2 C13 H13A 109.6
C12 C13 H13A 109.6
N2 C13 H13B 109.6
C12 C13 H13B 109.6
H13A C13 H13B 108.1
O3 Cl1 O2 110.8(2)
O3 Cl1 O4 111.81(16)
O2 Cl1 O4 110.21(16)
O3 Cl1 O5 110.2(2)
O2 Cl1 O5 107.10(16)
O4 Cl1 O5 106.59(15)

loop_
_geom_bond_atom_site_label_1
_geom_bond_atom_site_label_2
_geom_bond_distance
O1 C1 1.306(3)
N1 C7 1.290(3)
N1 C8 1.458(3)
N1 H1 0.88(3)
N2 C13 1.464(3)
N2 C10 1.468(3)
N2 C9 1.474(3)
N3 C11 1.485(3)
N3 C12 1.485(3)
N3 H3A 0.86(3)
N3 H3B 0.96(3)
C1 C2 1.417(3)
C1 C6 1.429(3)
C2 C3 1.373(3)
C2 H2 0.9500
C3 C4 1.405(3)
C3 H3 0.9500
C4 C5 1.369(3)
C4 H4 0.9500
C5 C6 1.410(3)
C5 H5 0.9500
C6 C7 1.427(3)
C7 H7 0.9500
C8 C9 1.518(3)
C8 H8A 0.9900
C8 H8B 0.9900
C9 H9A 0.9900
C9 H9B 0.9900
C10 C11 1.519(3)
C10 H10A 0.9900
C10 H10B 0.9900
C11 H11A 0.9900
C11 H11B 0.9900
C12 C13 1.514(3)
C12 H12A 0.9900
C12 H12B 0.9900
C13 H13A 0.9900
C13 H13B 0.9900
Cl1 O3 1.399(3)
Cl1 O2 1.424(3)
Cl1 O4 1.427(2)
Cl1 O5 1.433(2)

loop_
_geom_hbond_atom_site_label_D
_geom_hbond_atom_site_label_H
_geom_hbond_atom_site_label_A
_geom_hbond_site_symmetry_A
_geom_hbond_distance_DH
_geom_hbond_distance_HA
_geom_hbond_distance_DA
_geom_hbond_angle_DHA
N1 H1 O1 . 0.88(3) 1.92(3) 2.622(2) 136(2)
N1 H1 N2 . 0.88(3) 2.59(3) 2.893(3) 100.9(19)
N3 H3A O4 3_657 0.86(3) 2.23(3) 3.020(3) 153(2)
N3 H3A O5 3_657 0.86(3) 2.55(3) 3.325(3) 149(2)
N3 H3B O1 3_757 0.96(3) 1.64(3) 2.589(2) 176(2)
C5 H5 O5 2_656 0.95 2.43 3.217(3) 139.8
C7 H7 O3 2_646 0.95 2.49 3.295(3) 142.4
C9 H9B O2 1_545 0.99 2.47 3.271(4) 137.8
C13 H13A O5 3_657 0.99 2.59 3.423(4) 141.5
C13 H13B O4 3_667 0.99 2.57 3.263(3) 126.9
C3 H3 Cg1 2_756 0.95 2.70 3.500(3) 142
C8 H8A Cg1 1_545 0.99 2.99 3.849(3) 145
